data_7229158
loop_
_publ_author_name
'Koch, Elizabeth S.'
'McKenna, Kelly A.'
'Kim, Hyo Jung'
'Young, Victor G.'
'Swift, Jennifer A.'

_publ_section_title
;
 Thymine cocrystals based on DNA-inspired binding motifs
;
_journal_name_full CrystEngComm
_journal_paper_doi 10.1039/C7CE01347G
_journal_year 2017
_chemical_formula_moiety 'C5 H6 N2 O2, C4 H6 N4'
_chemical_formula_sum 'C9 H12 N6 O2'
_chemical_formula_weight 236.25
_chemical_name_common 'THY: 2,4 DAP'
_space_group_crystal_system triclinic
_space_group_IT_number 2
_space_group_name_Hall '-P 1'
_space_group_name_H-M_alt 'P -1'
_symmetry_space_group_name_Hall '-P 1'
_symmetry_space_group_name_H-M 'P -1'
_atom_sites_solution_hydrogens geom
_atom_sites_solution_primary direct
_atom_sites_solution_secondary difmap
_audit_creation_method SHELXL-2014/7
_audit_update_record
;
2016-09-12 deposited with the CCDC.
2017-09-05 downloaded from the CCDC.
;
_cell_angle_alpha 93.184(3)
_cell_angle_beta 98.654(3)
_cell_angle_gamma 107.390(3)
_cell_formula_units_Z 2
_cell_length_a 7.3027(14)
_cell_length_b 7.7089(15)
_cell_length_c 10.368(2)
_cell_measurement_reflns_used 4443
_cell_measurement_temperature 100
_cell_measurement_theta_max 56.025
_cell_measurement_theta_min 5.569
_cell_volume 547.52(18)
_computing_cell_refinement 'SAINT, Bruker-AXS'
_computing_data_collection 'APEX, Bruker-AXS'
_computing_data_reduction 'SAINT, Bruker-AXS'
_computing_molecular_graphics 'X-SEED, L.Barbour (1999);http://x-seed.net/'
_computing_structure_refinement 'SHELXL-2014/7 (Sheldrick, 2014)'
_computing_structure_solution 'SHELXS-97, G. Sheldrick (1990)'
_diffrn_ambient_temperature 100
_diffrn_measured_fraction_theta_full 0.999
_diffrn_measured_fraction_theta_max 0.995
_diffrn_measurement_device_type 'Siemens SMART, Bruker APEXII CCD'
_diffrn_measurement_method omega-scans
_diffrn_radiation_type MoK\a
_diffrn_radiation_wavelength 0.71073
_diffrn_reflns_av_R_equivalents 0.0213
_diffrn_reflns_av_unetI/netI 0.0187
_diffrn_reflns_Laue_measured_fraction_full 0.999
_diffrn_reflns_Laue_measured_fraction_max 0.995
_diffrn_reflns_limit_h_max 9
_diffrn_reflns_limit_h_min -9
_diffrn_reflns_limit_k_max 10
_diffrn_reflns_limit_k_min -10
_diffrn_reflns_limit_l_max 13
_diffrn_reflns_limit_l_min -13
_diffrn_reflns_number 7616
_diffrn_reflns_point_group_measured_fraction_full 0.999
_diffrn_reflns_point_group_measured_fraction_max 0.995
_diffrn_reflns_theta_full 25.000
_diffrn_reflns_theta_max 28.049
_diffrn_reflns_theta_min 1.998
_diffrn_source 'fine-focus sealed tube'
_exptl_absorpt_coefficient_mu 0.107
_exptl_absorpt_correction_T_max 0.7456
_exptl_absorpt_correction_T_min 0.6473
_exptl_absorpt_correction_type multi-scan
_exptl_absorpt_process_details 'SADABS, G. Sheldrick (1999)'
_exptl_crystal_colour colorless
_exptl_crystal_density_diffrn 1.433
_exptl_crystal_density_method 'not measured'
_exptl_crystal_description prism
_exptl_crystal_F_000 248
_exptl_crystal_size_max 0.42
_exptl_crystal_size_mid 0.25
_exptl_crystal_size_min 0.09
_refine_diff_density_max 0.196
_refine_diff_density_min -0.236
_refine_diff_density_rms 0.046
_refine_ls_extinction_coef 0.037(8)
_refine_ls_extinction_expression Fc^*^=kFc[1+0.001xFc^2^\l^3^/sin(2\q)]^-1/4^
_refine_ls_extinction_method 'SHELXL-2014/7 (Sheldrick 2014'
_refine_ls_goodness_of_fit_ref 1.070
_refine_ls_hydrogen_treatment mixed
_refine_ls_matrix_type full
_refine_ls_number_parameters 156
_refine_ls_number_reflns 2649
_refine_ls_number_restraints 0
_refine_ls_restrained_S_all 1.070
_refine_ls_R_factor_all 0.0442
_refine_ls_R_factor_gt 0.0390
_refine_ls_shift/su_max 0.000
_refine_ls_shift/su_mean 0.000
_refine_ls_structure_factor_coef Fsqd
_refine_ls_weighting_details 'w=1/[\s^2^(Fo^2^)+(0.0770P)^2^+0.0595P] where P=(Fo^2^+2Fc^2^)/3'
_refine_ls_weighting_scheme calc
_refine_ls_wR_factor_gt 0.1197
_refine_ls_wR_factor_ref 0.1264
_reflns_Friedel_coverage 0.000
_reflns_number_gt 2269
_reflns_number_total 2649
_reflns_threshold_expression 'I > 2\s(I)'
_cod_data_source_file c7ce01347g2.cif
_cod_data_source_block gu287_a
_cod_database_code 7229158
_shelx_shelxl_version_number 2014/7
_shelx_space_group_comment
;
The symmetry employed for this shelxl refinement is uniquely defined
by the following loop, which should always be used as a source of
symmetry information in preference to the above space-group names.
They are only intended as comments.
;

loop_
_space_group_symop_operation_xyz
'x, y, z'
'-x, -y, -z'

loop_
_atom_site_label
_atom_site_type_symbol
_atom_site_fract_x
_atom_site_fract_y
_atom_site_fract_z
_atom_site_U_iso_or_equiv
_atom_site_adp_type
_atom_site_occupancy
_atom_site_site_symmetry_order
_atom_site_calc_flag
_atom_site_refinement_flags_posn
_atom_site_refinement_flags_adp
O1 O 0.60833(12) -0.19879(10) 0.58735(8) 0.0428(2) Uani 1 1 d . .
O2 O 0.94239(13) 0.28802(9) 0.40194(8) 0.0434(2) Uani 1 1 d . .
N1 N 0.77700(12) 0.04596(10) 0.49810(8) 0.0309(2) Uani 1 1 d . .
H1A H 0.7810 -0.0267 0.4333 0.037 Uiso 1 1 calc R U
N2 N 0.85153(13) 0.33910(11) 0.59659(8) 0.0337(2) Uani 1 1 d . .
H2A H 0.8999 0.4555 0.5971 0.040 Uiso 1 1 calc R U
C1 C 0.68483(14) -0.03224(13) 0.59761(10) 0.0303(2) Uani 1 1 d . .
C2 C 0.86217(14) 0.22881(12) 0.49406(10) 0.0308(2) Uani 1 1 d . .
C3 C 0.76604(15) 0.27152(14) 0.69998(10) 0.0346(2) Uani 1 1 d . .
H3A H 0.7648 0.3537 0.7687 0.042 Uiso 1 1 calc R U
C4 C 0.68414(14) 0.09242(14) 0.70660(10) 0.0327(2) Uani 1 1 d . .
C5 C 0.59492(18) 0.01670(17) 0.82021(11) 0.0447(3) Uani 1 1 d . .
H5A H 0.4603 -0.0518 0.7903 0.067 Uiso 1 1 calc R U
H5B H 0.6044 0.1153 0.8843 0.067 Uiso 1 1 calc R U
H5C H 0.6627 -0.0620 0.8590 0.067 Uiso 1 1 calc R U
N3 N 0.13272(15) 0.22413(13) 0.94733(9) 0.0434(3) Uani 1 1 d . .
N4 N 0.06561(15) -0.05649(12) 0.83404(9) 0.0422(2) Uani 1 1 d . .
H4A H 0.0156 -0.1044 0.8987 0.051 Uiso 1 1 calc R U
H4B H 0.0674 -0.1254 0.7664 0.051 Uiso 1 1 calc R U
N5 N 0.21776(12) 0.19239(11) 0.73451(8) 0.0312(2) Uani 1 1 d . .
N6 N 0.37544(16) 0.44229(12) 0.63915(10) 0.0473(3) Uani 1 1 d . .
H6A H 0.3748 0.3700 0.5728 0.057 Uiso 1 1 calc R U
H6B H 0.4270 0.5584 0.6401 0.057 Uiso 1 1 calc R U
C6 C 0.14056(14) 0.12516(13) 0.83869(9) 0.0316(2) Uani 1 1 d . .
C7 C 0.29613(15) 0.37420(13) 0.74098(10) 0.0339(2) Uani 1 1 d . .
C8 C 0.2924(2) 0.48909(15) 0.84936(12) 0.0488(3) Uani 1 1 d . .
H8A H 0.3440 0.6156 0.8539 0.059 Uiso 1 1 calc R U
C9 C 0.2088(2) 0.40496(17) 0.94782(12) 0.0535(3) Uani 1 1 d . .
H9A H 0.2043 0.4788 1.0206 0.064 Uiso 1 1 calc R U

loop_
_atom_site_aniso_label
_atom_site_aniso_U_11
_atom_site_aniso_U_22
_atom_site_aniso_U_33
_atom_site_aniso_U_23
_atom_site_aniso_U_13
_atom_site_aniso_U_12
O1 0.0530(5) 0.0245(4) 0.0475(5) 0.0079(3) 0.0195(4) 0.0008(3)
O2 0.0631(5) 0.0234(4) 0.0412(4) 0.0038(3) 0.0273(4) 0.0008(3)
N1 0.0378(4) 0.0204(4) 0.0325(4) 0.0030(3) 0.0123(3) 0.0031(3)
N2 0.0440(5) 0.0205(4) 0.0339(4) 0.0017(3) 0.0129(3) 0.0033(3)
C1 0.0298(4) 0.0255(4) 0.0341(5) 0.0078(3) 0.0082(3) 0.0045(3)
C2 0.0351(5) 0.0221(4) 0.0330(5) 0.0039(3) 0.0100(4) 0.0037(3)
C3 0.0409(5) 0.0320(5) 0.0303(5) 0.0006(4) 0.0106(4) 0.0087(4)
C4 0.0338(5) 0.0334(5) 0.0310(5) 0.0077(4) 0.0096(4) 0.0081(4)
C5 0.0516(6) 0.0463(6) 0.0391(6) 0.0135(5) 0.0201(5) 0.0121(5)
N3 0.0609(6) 0.0346(5) 0.0305(4) 0.0022(3) 0.0167(4) 0.0046(4)
N4 0.0605(6) 0.0281(4) 0.0373(5) 0.0065(3) 0.0255(4) 0.0038(4)
N5 0.0379(4) 0.0249(4) 0.0314(4) 0.0069(3) 0.0131(3) 0.0066(3)
N6 0.0688(7) 0.0250(4) 0.0480(5) 0.0096(4) 0.0297(5) 0.0041(4)
C6 0.0349(5) 0.0293(5) 0.0300(5) 0.0064(3) 0.0100(4) 0.0064(4)
C7 0.0380(5) 0.0268(5) 0.0353(5) 0.0067(4) 0.0094(4) 0.0057(4)
C8 0.0715(8) 0.0254(5) 0.0412(6) -0.0003(4) 0.0151(5) 0.0009(5)
C9 0.0799(9) 0.0362(6) 0.0356(6) -0.0057(4) 0.0177(6) 0.0030(6)

loop_
_atom_type_symbol
_atom_type_description
_atom_type_scat_dispersion_real
_atom_type_scat_dispersion_imag
_atom_type_scat_source
C C 0.0033 0.0016 'International Tables Vol C Tables 4.2.6.8 and 6.1.1.4'
H H 0.0000 0.0000 'International Tables Vol C Tables 4.2.6.8 and 6.1.1.4'
N N 0.0061 0.0033 'International Tables Vol C Tables 4.2.6.8 and 6.1.1.4'
O O 0.0106 0.0060 'International Tables Vol C Tables 4.2.6.8 and 6.1.1.4'

loop_
_geom_angle_atom_site_label_1
_geom_angle_atom_site_label_2
_geom_angle_atom_site_label_3
_geom_angle
C2 N1 C1 125.53(8)
C2 N1 H1A 117.2
C1 N1 H1A 117.2
C2 N2 C3 122.12(8)
C2 N2 H2A 118.9
C3 N2 H2A 118.9
O1 C1 N1 119.10(9)
O1 C1 C4 124.76(9)
N1 C1 C4 116.13(8)
O2 C2 N2 122.63(9)
O2 C2 N1 121.69(9)
N2 C2 N1 115.68(8)
C4 C3 N2 123.06(9)
C4 C3 H3A 118.5
N2 C3 H3A 118.5
C3 C4 C1 117.43(9)
C3 C4 C5 123.59(10)
C1 C4 C5 118.98(9)
C4 C5 H5A 109.5
C4 C5 H5B 109.5
H5A C5 H5B 109.5
C4 C5 H5C 109.5
H5A C5 H5C 109.5
H5B C5 H5C 109.5
C9 N3 C6 114.80(9)
C6 N4 H4A 120.0
C6 N4 H4B 120.0
H4A N4 H4B 120.0
C7 N5 C6 117.00(9)
C7 N6 H6A 120.0
C7 N6 H6B 120.0
H6A N6 H6B 120.0
N4 C6 N3 116.75(9)
N4 C6 N5 117.32(9)
N3 C6 N5 125.94(9)
N6 C7 N5 117.56(9)
N6 C7 C8 121.17(10)
N5 C7 C8 121.26(9)
C9 C8 C7 116.21(10)
C9 C8 H8A 121.9
C7 C8 H8A 121.9
N3 C9 C8 124.76(10)
N3 C9 H9A 117.6
C8 C9 H9A 117.6

loop_
_geom_bond_atom_site_label_1
_geom_bond_atom_site_label_2
_geom_bond_distance
O1 C1 1.2288(12)
O2 C2 1.2331(12)
N1 C2 1.3659(12)
N1 C1 1.3844(12)
N1 H1A 0.8600
N2 C2 1.3502(13)
N2 C3 1.3708(13)
N2 H2A 0.8600
C1 C4 1.4437(14)
C3 C4 1.3409(14)
C3 H3A 0.9300
C4 C5 1.4942(14)
C5 H5A 0.9600
C5 H5B 0.9600
C5 H5C 0.9600
N3 C9 1.3369(15)
N3 C6 1.3432(13)
N4 C6 1.3376(13)
N4 H4A 0.8600
N4 H4B 0.8600
N5 C7 1.3398(12)
N5 C6 1.3505(12)
N6 C7 1.3377(13)
N6 H6A 0.8600
N6 H6B 0.8600
C7 C8 1.4003(16)
C8 C9 1.3638(17)
C8 H8A 0.9300
C9 H9A 0.9300

loop_
_geom_hbond_atom_site_label_D
_geom_hbond_atom_site_label_H
_geom_hbond_atom_site_label_A
_geom_hbond_distance_DH
_geom_hbond_distance_HA
_geom_hbond_distance_DA
_geom_hbond_angle_DHA
_geom_hbond_site_symmetry_A
N4 H4A N3 0.86 2.16 3.0168(13) 175.3 2_557
